data_7058249
loop_
_publ_author_name
'Pal, Souvik'
'Dey, Kartick'
'Benmansour, Samia'
'G\'omez-Garc\'ia, Carlos J.'
'Nayek, Hari Pada'

_publ_section_title
;
 Syntheses, structures and magnetic properties of cyano-bridged
 one-dimensional Ln3+--Fe3+ (Ln = La, Dy, Ho and Yb) coordination polymers
;
_journal_issue 16
_journal_name_full 'New Journal of Chemistry'
_journal_page_first 6228
_journal_paper_doi 10.1039/C8NJ05173A
_journal_volume 43
_journal_year 2019
_chemical_formula_moiety 'C42 H26 Fe La N12 O, 7[H2O]'
_chemical_formula_sum 'C42 H26 Fe La N12 O'
_chemical_formula_weight 909.51
_space_group_crystal_system triclinic
_space_group_IT_number 2
_space_group_name_Hall '-P 1'
_space_group_name_H-M_alt 'P -1'
_symmetry_space_group_name_Hall '-P 1'
_symmetry_space_group_name_H-M 'P -1'
_atom_sites_solution_hydrogens mixed
_atom_sites_solution_primary dual
_audit_creation_date 2019-03-07
_audit_creation_method
;
Olex2 1.2
(compiled 2018.05.29 svn.r3508 for OlexSys, GUI svn.r5506)
;
_audit_update_record
;
2019-03-14 deposited with the CCDC.    2019-03-18 downloaded from the CCDC.
;
_cell_angle_alpha 69.305(6)
_cell_angle_beta 86.823(5)
_cell_angle_gamma 73.400(6)
_cell_formula_units_Z 2
_cell_length_a 11.1602(7)
_cell_length_b 13.2764(10)
_cell_length_c 18.3804(10)
_cell_measurement_reflns_used 3503
_cell_measurement_temperature 293
_cell_measurement_theta_max 70.6867
_cell_measurement_theta_min 3.2731
_cell_volume 2438.3(3)
_computing_cell_refinement
;
CrysAlisPro, Agilent Technologies,
Version 1.171.35.19 (release 27-10-2011 CrysAlis171 .NET)
(compiled Oct 27 2011,15:02:11)
;
_computing_data_collection
;
CrysAlisPro, Agilent Technologies,
Version 1.171.35.19 (release 27-10-2011 CrysAlis171 .NET)
(compiled Oct 27 2011,15:02:11)
;
_computing_data_reduction
;
CrysAlisPro, Agilent Technologies,
Version 1.171.35.19 (release 27-10-2011 CrysAlis171 .NET)
(compiled Oct 27 2011,15:02:11)
;
_computing_molecular_graphics 'Olex2 (Dolomanov et al., 2009)'
_computing_publication_material 'Olex2 (Dolomanov et al., 2009)'
_computing_structure_refinement 'XL (Sheldrick, 2008)'
_computing_structure_solution 'XT (Sheldrick, 2015)'
_diffrn_ambient_temperature 293.15
_diffrn_measured_fraction_theta_full 0.999
_diffrn_measured_fraction_theta_max 0.876
_diffrn_measurement_device_type 'SuperNova, Dual, Cu at zero, Eos'
_diffrn_measurement_method '\w scans'
_diffrn_radiation_type MoK\a
_diffrn_radiation_wavelength 0.71073
_diffrn_reflns_av_R_equivalents 0.0731
_diffrn_reflns_av_unetI/netI 0.0818
_diffrn_reflns_Laue_measured_fraction_full 0.999
_diffrn_reflns_Laue_measured_fraction_max 0.876
_diffrn_reflns_limit_h_max 14
_diffrn_reflns_limit_h_min -14
_diffrn_reflns_limit_k_max 17
_diffrn_reflns_limit_k_min -17
_diffrn_reflns_limit_l_max 24
_diffrn_reflns_limit_l_min -24
_diffrn_reflns_number 33359
_diffrn_reflns_point_group_measured_fraction_full 0.999
_diffrn_reflns_point_group_measured_fraction_max 0.876
_diffrn_reflns_theta_full 25.242
_diffrn_reflns_theta_max 29.132
_diffrn_reflns_theta_min 2.372
_exptl_absorpt_coefficient_mu 1.202
_exptl_absorpt_correction_T_max 1.00000
_exptl_absorpt_correction_T_min 0.70499
_exptl_absorpt_correction_type multi-scan
_exptl_absorpt_process_details
;
CrysAlisPro, Agilent Technologies,
Version 1.171.35.19 (release 27-10-2011 CrysAlis171 .NET)
(compiled Oct 27 2011,15:02:11)
Empirical absorption correction using spherical harmonics,
 implemented in SCALE3 ABSPACK scaling algorithm.
;
_exptl_crystal_colour Yellow
_exptl_crystal_density_diffrn 1.239
_exptl_crystal_description Block
_exptl_crystal_F_000 906
_exptl_crystal_size_max 0.15
_exptl_crystal_size_mid 0.14
_exptl_crystal_size_min 0.12
_refine_diff_density_max 2.044
_refine_diff_density_min -0.782
_refine_diff_density_rms 0.107
_refine_ls_extinction_method none
_refine_ls_goodness_of_fit_ref 1.074
_refine_ls_hydrogen_treatment constr
_refine_ls_matrix_type full
_refine_ls_number_parameters 512
_refine_ls_number_reflns 11499
_refine_ls_number_restraints 0
_refine_ls_restrained_S_all 1.074
_refine_ls_R_factor_all 0.0695
_refine_ls_R_factor_gt 0.0525
_refine_ls_shift/su_max 0.003
_refine_ls_shift/su_mean 0.000
_refine_ls_structure_factor_coef Fsqd
_refine_ls_weighting_details 'w=1/[\s^2^(Fo^2^)+(0.0679P)^2^] where P=(Fo^2^+2Fc^2^)/3'
_refine_ls_weighting_scheme calc
_refine_ls_wR_factor_gt 0.1385
_refine_ls_wR_factor_ref 0.1465
_reflns_Friedel_coverage 0.000
_reflns_number_gt 8864
_reflns_number_total 11499
_reflns_threshold_expression 'I > 2\s(I)'
_cod_data_source_file c8nj05173a2.cif
_cod_data_source_block 1_Sam
_cod_depositor_comments 'Adding full bibliography for 7058249--7058252.cif.'
_cod_database_code 7058249
_shelx_shelxl_version_number 2017/1
_shelx_space_group_comment
;
The symmetry employed for this shelxl refinement is uniquely defined
by the following loop, which should always be used as a source of
symmetry information in preference to the above space-group names.
They are only intended as comments.
;
_olex2_refinement_description
;
1. Fixed Uiso
 At 1.2 times of:
  All C(H) groups
 At 1.5 times of:
  All O(H,H) groups
2.a Free rotating group:
 C4(C5,C6)
2.b Rotating group:
 O1(H1A,H1B)
2.c Aromatic/amide H refined with riding coordinates:
 C1(H1), C2(H2), C3(H3), C6(H6), C7(H7), C10(H10), C11(H11), C12(H12),
 C13(H13), C14(H14), C15(H15), C18(H18), C19(H19), C22(H22), C23(H23), C24(H24),
  C25(H25), C26(H26), C27(H27), C30(H30), C31(H31), C34(H34), C35(H35), C36(H36)
;
_olex2_submission_special_instructions 'No special instructions were received'

loop_
_space_group_symop_operation_xyz
'x, y, z'
'-x, -y, -z'

loop_
_atom_site_label
_atom_site_type_symbol
_atom_site_fract_x
_atom_site_fract_y
_atom_site_fract_z
_atom_site_U_iso_or_equiv
_atom_site_adp_type
_atom_site_occupancy
_atom_site_site_symmetry_order
_atom_site_calc_flag
_atom_site_refinement_flags_posn
C1 C 0.7575(5) 0.9244(4) 0.1116(3) 0.0469(12) Uani 1 1 d .
H1 H 0.724708 0.917392 0.160147 0.056 Uiso 1 1 calc R
C2 C 0.6809(5) 0.9975(4) 0.0464(4) 0.0589(16) Uani 1 1 d .
H2 H 0.599013 1.036171 0.051521 0.071 Uiso 1 1 calc R
C3 C 0.7282(6) 1.0115(5) -0.0252(4) 0.0607(17) Uani 1 1 d .
H3 H 0.678452 1.060102 -0.069677 0.073 Uiso 1 1 calc R
C4 C 0.8514(3) 0.9530(3) -0.0319(2) 0.0470(13) Uani 1 1 d .
C5 C 0.9221(4) 0.8779(3) 0.03787(19) 0.0387(11) Uani 1 1 d G
C6 C 0.9084(5) 0.9678(4) -0.10570(18) 0.0590(16) Uani 1 1 d G
H6 H 0.861633 1.017331 -0.151049 0.071 Uiso 1 1 calc R
C7 C 1.0270(6) 0.9119(5) -0.1105(3) 0.0583(15) Uani 1 1 d .
H7 H 1.062076 0.923359 -0.158838 0.070 Uiso 1 1 calc R
C8 C 1.1008(5) 0.8342(4) -0.0411(3) 0.0464(12) Uani 1 1 d .
C9 C 1.0488(5) 0.8162(4) 0.0315(3) 0.0380(11) Uani 1 1 d .
C10 C 1.2231(6) 0.7747(5) -0.0447(3) 0.0578(15) Uani 1 1 d .
H10 H 1.259744 0.784419 -0.092501 0.069 Uiso 1 1 calc R
C11 C 1.2897(5) 0.7014(5) 0.0222(3) 0.0545(14) Uani 1 1 d .
H11 H 1.372101 0.660241 0.020893 0.065 Uiso 1 1 calc R
C12 C 1.2329(5) 0.6896(4) 0.0918(3) 0.0467(12) Uani 1 1 d .
H12 H 1.280469 0.640965 0.137073 0.056 Uiso 1 1 calc R
C13 C 0.8421(5) 0.6292(4) 0.1064(3) 0.0439(12) Uani 1 1 d .
H13 H 0.789113 0.698719 0.103990 0.053 Uiso 1 1 calc R
C14 C 0.8069(6) 0.5737(5) 0.0634(4) 0.0639(17) Uani 1 1 d .
H14 H 0.732917 0.606238 0.032475 0.077 Uiso 1 1 calc R
C15 C 0.8812(6) 0.4723(5) 0.0671(4) 0.0693(18) Uani 1 1 d .
H15 H 0.858993 0.434529 0.038322 0.083 Uiso 1 1 calc R
C16 C 0.9916(5) 0.4235(5) 0.1139(4) 0.0556(15) Uani 1 1 d .
C17 C 1.0230(4) 0.4854(4) 0.1542(3) 0.0412(11) Uani 1 1 d .
C18 C 1.0737(6) 0.3138(5) 0.1224(4) 0.073(2) Uani 1 1 d .
H18 H 1.053851 0.273489 0.094766 0.088 Uiso 1 1 calc R
C19 C 1.1771(6) 0.2687(5) 0.1688(5) 0.074(2) Uani 1 1 d .
H19 H 1.226407 0.196663 0.174238 0.089 Uiso 1 1 calc R
C20 C 1.2141(5) 0.3289(4) 0.2106(4) 0.0562(15) Uani 1 1 d .
C21 C 1.1393(4) 0.4377(4) 0.2025(3) 0.0399(11) Uani 1 1 d .
C22 C 1.3196(6) 0.2841(5) 0.2606(4) 0.073(2) Uani 1 1 d .
H22 H 1.369352 0.211319 0.268728 0.087 Uiso 1 1 calc R
C23 C 1.3511(5) 0.3460(5) 0.2978(4) 0.0717(19) Uani 1 1 d .
H23 H 1.421847 0.316013 0.331413 0.086 Uiso 1 1 calc R
C24 C 1.2754(4) 0.4548(5) 0.2847(3) 0.0508(13) Uani 1 1 d .
H24 H 1.299148 0.497692 0.308653 0.061 Uiso 1 1 calc R
C25 C 0.8750(5) 0.4572(4) 0.3168(3) 0.0459(12) Uani 1 1 d .
H25 H 0.817627 0.502653 0.275240 0.055 Uiso 1 1 calc R
C26 C 0.8741(5) 0.3455(5) 0.3535(4) 0.0559(14) Uani 1 1 d .
H26 H 0.818219 0.317943 0.335815 0.067 Uiso 1 1 calc R
C27 C 0.9548(6) 0.2782(5) 0.4147(4) 0.0644(17) Uani 1 1 d .
H27 H 0.954730 0.203874 0.439706 0.077 Uiso 1 1 calc R
C28 C 1.0392(5) 0.3210(4) 0.4406(3) 0.0494(13) Uani 1 1 d .
C29 C 1.0332(4) 0.4349(4) 0.4012(3) 0.0393(11) Uani 1 1 d .
C30 C 1.1275(6) 0.2554(5) 0.5053(4) 0.0679(18) Uani 1 1 d .
H30 H 1.133348 0.179675 0.530369 0.081 Uiso 1 1 calc R
C31 C 1.2015(6) 0.3012(5) 0.5302(3) 0.0640(17) Uani 1 1 d .
H31 H 1.257394 0.257015 0.572708 0.077 Uiso 1 1 calc R
C32 C 1.1964(5) 0.4146(5) 0.4932(3) 0.0498(13) Uani 1 1 d .
C33 C 1.1132(4) 0.4835(4) 0.4279(3) 0.0365(10) Uani 1 1 d .
C34 C 1.2714(5) 0.4669(5) 0.5185(3) 0.0606(16) Uani 1 1 d .
H34 H 1.328768 0.424937 0.560549 0.073 Uiso 1 1 calc R
C35 C 1.2603(6) 0.5773(5) 0.4819(3) 0.0590(15) Uani 1 1 d .
H35 H 1.307021 0.612520 0.499779 0.071 Uiso 1 1 calc R
C36 C 1.1777(5) 0.6373(5) 0.4172(3) 0.0499(13) Uani 1 1 d .
H36 H 1.171963 0.712926 0.391967 0.060 Uiso 1 1 calc R
C37 C 1.3117(4) 0.7564(4) 0.2472(3) 0.0337(10) Uani 1 1 d .
C38 C 1.5233(4) 0.5881(4) 0.3027(3) 0.0436(12) Uani 1 1 d .
C39 C 1.4584(4) 0.7636(4) 0.3581(3) 0.0412(11) Uani 1 1 d .
C40 C 0.6608(4) 0.7356(4) 0.2641(3) 0.0332(10) Uani 1 1 d .
C41 C 1.4499(4) 0.9142(4) 0.2136(3) 0.0400(11) Uani 1 1 d .
C42 C 1.5111(4) 0.7480(4) 0.1511(3) 0.0396(11) Uani 1 1 d .
N1 N 0.8743(3) 0.8637(3) 0.1096(2) 0.0385(9) Uani 1 1 d .
N2 N 1.1152(3) 0.7425(3) 0.0988(2) 0.0387(9) Uani 1 1 d .
N3 N 0.9475(3) 0.5885(3) 0.1508(2) 0.0372(9) Uani 1 1 d .
N4 N 1.1711(3) 0.5001(3) 0.2396(2) 0.0393(9) Uani 1 1 d .
N5 N 0.9527(3) 0.5016(3) 0.3377(2) 0.0378(9) Uani 1 1 d .
N6 N 1.1067(4) 0.5932(3) 0.3890(2) 0.0432(10) Uani 1 1 d .
N7 N 1.2105(4) 0.7526(4) 0.2441(2) 0.0427(10) Uani 1 1 d .
N8 N 1.5296(4) 0.7487(4) 0.0894(3) 0.0597(13) Uani 1 1 d .
N9 N 1.5489(5) 0.4926(4) 0.3309(3) 0.0663(15) Uani 1 1 d .
N10 N 1.4433(5) 0.7733(5) 0.4169(3) 0.0702(15) Uani 1 1 d .
N11 N 0.7667(3) 0.7253(3) 0.2648(2) 0.0415(10) Uani 1 1 d .
N12 N 1.4322(5) 1.0091(4) 0.1883(3) 0.0685(15) Uani 1 1 d .
O1 O 0.9328(4) 0.8572(3) 0.2863(2) 0.0530(9) Uani 1 1 d .
H1A H 0.852486 0.883168 0.281223 0.079 Uiso 1 1 d GR
H1B H 0.958744 0.912138 0.256202 0.079 Uiso 1 1 d GR
Fe1 Fe 1.48471(5) 0.75093(5) 0.25589(4) 0.03081(15) Uani 1 1 d .
La1 La 1.00433(2) 0.69431(2) 0.23939(2) 0.03037(9) Uani 1 1 d .

loop_
_atom_site_aniso_label
_atom_site_aniso_U_11
_atom_site_aniso_U_22
_atom_site_aniso_U_33
_atom_site_aniso_U_23
_atom_site_aniso_U_13
_atom_site_aniso_U_12
C1 0.040(3) 0.039(3) 0.052(3) -0.010(2) -0.002(2) -0.003(2)
C2 0.045(3) 0.042(3) 0.073(4) -0.008(3) -0.012(3) 0.001(2)
C3 0.062(4) 0.044(3) 0.064(4) -0.009(3) -0.025(3) -0.004(3)
C4 0.063(4) 0.036(2) 0.040(3) -0.009(2) -0.014(3) -0.014(2)
C5 0.042(3) 0.034(2) 0.041(3) -0.011(2) -0.010(2) -0.012(2)
C6 0.091(5) 0.040(3) 0.038(3) -0.004(2) -0.018(3) -0.015(3)
C7 0.090(5) 0.052(3) 0.037(3) -0.013(3) 0.002(3) -0.028(3)
C8 0.055(3) 0.049(3) 0.045(3) -0.019(2) 0.001(3) -0.026(3)
C9 0.044(3) 0.040(2) 0.037(3) -0.013(2) 0.000(2) -0.021(2)
C10 0.067(4) 0.073(4) 0.048(3) -0.032(3) 0.020(3) -0.033(3)
C11 0.041(3) 0.073(4) 0.059(4) -0.032(3) 0.012(3) -0.020(3)
C12 0.033(3) 0.062(3) 0.045(3) -0.021(3) 0.005(2) -0.014(2)
C13 0.036(3) 0.043(3) 0.052(3) -0.017(2) -0.007(2) -0.009(2)
C14 0.053(4) 0.073(4) 0.070(4) -0.032(3) -0.021(3) -0.011(3)
C15 0.067(4) 0.076(4) 0.082(5) -0.043(4) -0.017(4) -0.024(3)
C16 0.048(3) 0.058(3) 0.073(4) -0.036(3) 0.000(3) -0.017(3)
C17 0.034(3) 0.042(3) 0.052(3) -0.020(2) 0.005(2) -0.014(2)
C18 0.075(5) 0.056(4) 0.106(6) -0.050(4) -0.003(4) -0.017(3)
C19 0.060(4) 0.049(3) 0.123(6) -0.044(4) 0.017(4) -0.014(3)
C20 0.037(3) 0.046(3) 0.084(4) -0.027(3) 0.004(3) -0.006(2)
C21 0.025(2) 0.042(2) 0.051(3) -0.016(2) 0.002(2) -0.0073(19)
C22 0.048(4) 0.046(3) 0.110(6) -0.024(4) -0.007(4) 0.005(3)
C23 0.039(3) 0.057(3) 0.099(5) -0.011(4) -0.021(3) 0.000(3)
C24 0.029(3) 0.059(3) 0.060(4) -0.020(3) -0.003(2) -0.007(2)
C25 0.034(3) 0.055(3) 0.051(3) -0.020(3) -0.001(2) -0.014(2)
C26 0.051(3) 0.060(3) 0.068(4) -0.024(3) 0.009(3) -0.033(3)
C27 0.065(4) 0.046(3) 0.077(4) -0.007(3) -0.007(3) -0.023(3)
C28 0.053(3) 0.040(3) 0.047(3) -0.004(2) 0.004(3) -0.014(2)
C29 0.032(2) 0.044(3) 0.037(3) -0.011(2) 0.004(2) -0.007(2)
C30 0.078(5) 0.043(3) 0.064(4) 0.004(3) -0.012(3) -0.015(3)
C31 0.062(4) 0.058(3) 0.048(3) 0.001(3) -0.015(3) -0.003(3)
C32 0.040(3) 0.057(3) 0.045(3) -0.012(3) -0.010(2) -0.008(2)
C33 0.033(2) 0.044(3) 0.031(2) -0.011(2) 0.0057(19) -0.012(2)
C34 0.042(3) 0.090(5) 0.038(3) -0.014(3) -0.014(2) -0.010(3)
C35 0.061(4) 0.081(4) 0.042(3) -0.017(3) -0.012(3) -0.034(3)
C36 0.053(3) 0.061(3) 0.041(3) -0.014(3) -0.003(2) -0.029(3)
C37 0.026(2) 0.039(2) 0.036(2) -0.013(2) -0.0021(18) -0.0085(18)
C38 0.025(2) 0.049(3) 0.055(3) -0.011(2) -0.005(2) -0.016(2)
C39 0.036(3) 0.046(3) 0.040(3) -0.013(2) 0.000(2) -0.012(2)
C40 0.021(2) 0.037(2) 0.041(3) -0.012(2) -0.0011(18) -0.0079(18)
C41 0.026(2) 0.045(3) 0.046(3) -0.015(2) 0.007(2) -0.009(2)
C42 0.021(2) 0.050(3) 0.045(3) -0.017(2) -0.001(2) -0.005(2)
N1 0.030(2) 0.040(2) 0.040(2) -0.0079(18) -0.0043(17) -0.0082(17)
N2 0.028(2) 0.051(2) 0.037(2) -0.0153(19) -0.0011(17) -0.0116(17)
N3 0.028(2) 0.044(2) 0.044(2) -0.0186(19) -0.0008(17) -0.0114(17)
N4 0.0256(19) 0.044(2) 0.046(2) -0.0149(19) 0.0000(17) -0.0067(17)
N5 0.0272(19) 0.044(2) 0.043(2) -0.0137(19) -0.0010(17) -0.0132(17)
N6 0.044(2) 0.049(2) 0.037(2) -0.0107(19) -0.0054(19) -0.0189(19)
N7 0.028(2) 0.055(2) 0.048(3) -0.018(2) -0.0021(18) -0.0142(18)
N8 0.043(3) 0.083(3) 0.054(3) -0.031(3) 0.003(2) -0.012(2)
N9 0.050(3) 0.043(3) 0.095(4) -0.010(3) -0.014(3) -0.012(2)
N10 0.079(4) 0.082(4) 0.055(3) -0.031(3) 0.010(3) -0.023(3)
N11 0.027(2) 0.044(2) 0.050(3) -0.0113(19) -0.0013(18) -0.0099(17)
N12 0.079(4) 0.041(3) 0.072(4) -0.009(2) 0.007(3) -0.013(2)
O1 0.049(2) 0.053(2) 0.057(2) -0.0177(18) -0.0004(18) -0.0166(17)
Fe1 0.0189(3) 0.0354(3) 0.0369(4) -0.0097(3) -0.0015(3) -0.0093(2)
La1 0.01848(13) 0.03547(15) 0.03608(16) -0.01022(11) -0.00372(10) -0.00815(10)

loop_
_atom_type_symbol
_atom_type_description
_atom_type_scat_dispersion_real
_atom_type_scat_dispersion_imag
_atom_type_scat_source
C C 0.0033 0.0016 'International Tables Vol C Tables 4.2.6.8 and 6.1.1.4'
H H 0.0000 0.0000 'International Tables Vol C Tables 4.2.6.8 and 6.1.1.4'
Fe Fe 0.3463 0.8444 'International Tables Vol C Tables 4.2.6.8 and 6.1.1.4'
La La -0.2871 2.4523 'International Tables Vol C Tables 4.2.6.8 and 6.1.1.4'
N N 0.0061 0.0033 'International Tables Vol C Tables 4.2.6.8 and 6.1.1.4'
O O 0.0106 0.0060 'International Tables Vol C Tables 4.2.6.8 and 6.1.1.4'

loop_
_geom_angle_atom_site_label_1
_geom_angle_atom_site_label_2
_geom_angle_atom_site_label_3
_geom_angle
_geom_angle_site_symmetry_1
_geom_angle_site_symmetry_3
N1 C1 C2 124.8(5) . .
C3 C2 C1 118.6(5) . .
C2 C3 C4 119.9(5) . .
C3 C4 C5 117.6(4) . .
C3 C4 C6 122.6(4) . .
C5 C4 C6 119.8 . .
C4 C5 C9 118.0(3) . .
N1 C5 C4 122.3(3) . .
N1 C5 C9 119.7(3) . .
C7 C6 C4 121.5(3) . .
C6 C7 C8 120.2(5) . .
C9 C8 C7 120.2(5) . .
C10 C8 C7 121.2(5) . .
C10 C8 C9 118.5(5) . .
C8 C9 C5 120.3(4) . .
N2 C9 C5 117.5(4) . .
N2 C9 C8 122.2(5) . .
C11 C10 C8 119.4(5) . .
C10 C11 C12 118.8(5) . .
N2 C12 C11 124.6(5) . .
N3 C13 C14 123.7(5) . .
C15 C14 C13 119.1(5) . .
C14 C15 C16 120.2(5) . .
C15 C16 C17 117.7(5) . .
C15 C16 C18 123.1(5) . .
C17 C16 C18 119.2(5) . .
C16 C17 C21 119.0(4) . .
N3 C17 C16 122.3(4) . .
N3 C17 C21 118.6(4) . .
C19 C18 C16 121.6(6) . .
C18 C19 C20 121.4(5) . .
C21 C20 C19 119.3(5) . .
C22 C20 C19 123.1(5) . .
C22 C20 C21 117.6(5) . .
C20 C21 C17 119.4(4) . .
N4 C21 C17 118.7(4) . .
N4 C21 C20 121.9(4) . .
C23 C22 C20 120.4(5) . .
C22 C23 C24 118.9(5) . .
N4 C24 C23 123.0(5) . .
N5 C25 C26 123.7(5) . .
C27 C26 C25 119.4(5) . .
C26 C27 C28 119.7(5) . .
C27 C28 C29 117.5(5) . .
C27 C28 C30 123.2(5) . .
C29 C28 C30 119.3(5) . .
C28 C29 C33 119.4(4) . .
N5 C29 C28 122.1(5) . .
N5 C29 C33 118.5(4) . .
C31 C30 C28 121.0(5) . .
C30 C31 C32 121.1(5) . .
C31 C32 C33 120.7(5) . .
C31 C32 C34 123.0(5) . .
C34 C32 C33 116.3(5) . .
C32 C33 C29 118.4(4) . .
N6 C33 C29 118.6(4) . .
N6 C33 C32 123.0(5) . .
C35 C34 C32 120.5(5) . .
C34 C35 C36 118.8(5) . .
N6 C36 C35 124.1(5) . .
N7 C37 Fe1 175.8(4) . .
N9 C38 Fe1 178.2(5) . .
N10 C39 Fe1 178.5(5) . .
N11 C40 Fe1 175.8(4) . 1_455
N12 C41 Fe1 178.5(5) . .
N8 C42 Fe1 177.4(5) . .
C1 N1 C5 116.7(4) . .
C1 N1 La1 122.5(3) . .
C5 N1 La1 120.2(3) . .
C9 N2 La1 121.5(3) . .
C12 N2 C9 116.4(4) . .
C12 N2 La1 121.8(3) . .
C13 N3 C17 117.0(4) . .
C13 N3 La1 122.3(3) . .
C17 N3 La1 120.6(3) . .
C21 N4 La1 119.8(3) . .
C24 N4 C21 118.0(4) . .
C24 N4 La1 121.4(3) . .
C25 N5 C29 117.5(4) . .
C25 N5 La1 122.3(3) . .
C29 N5 La1 118.0(3) . .
C33 N6 La1 118.9(3) . .
C36 N6 C33 117.3(4) . .
C36 N6 La1 121.6(3) . .
C37 N7 La1 166.4(4) . .
C40 N11 La1 168.1(4) . .
C37 Fe1 C38 88.14(19) . .
C37 Fe1 C39 89.7(2) . .
C37 Fe1 C40 176.19(18) . 1_655
C37 Fe1 C41 93.47(19) . .
C37 Fe1 C42 91.23(19) . .
C38 Fe1 C41 177.1(2) . .
C39 Fe1 C38 90.4(2) . .
C39 Fe1 C41 87.2(2) . .
C39 Fe1 C42 176.4(2) . .
C40 Fe1 C38 88.51(18) 1_655 .
C40 Fe1 C39 92.2(2) 1_655 .
C40 Fe1 C41 89.96(19) 1_655 .
C40 Fe1 C42 87.14(19) 1_655 .
C42 Fe1 C38 93.1(2) . .
C42 Fe1 C41 89.3(2) . .
N1 La1 N5 131.32(11) . .
N2 La1 N1 59.97(11) . .
N2 La1 N5 132.08(12) . .
N3 La1 N1 74.97(11) . .
N3 La1 N2 67.76(12) . .
N3 La1 N4 61.69(11) . .
N3 La1 N5 72.15(12) . .
N3 La1 N6 125.77(12) . .
N4 La1 N1 125.26(12) . .
N4 La1 N2 73.13(12) . .
N4 La1 N5 65.26(12) . .
N4 La1 N6 75.88(12) . .
N6 La1 N1 157.88(12) . .
N6 La1 N2 130.97(12) . .
N6 La1 N5 59.74(11) . .
N7 La1 N1 102.24(12) . .
N7 La1 N2 67.29(12) . .
N7 La1 N3 128.65(12) . .
N7 La1 N4 82.49(12) . .
N7 La1 N5 126.30(12) . .
N7 La1 N6 71.81(13) . .
N11 La1 N1 72.78(12) . .
N11 La1 N2 128.14(12) . .
N11 La1 N3 81.07(12) . .
N11 La1 N4 126.42(12) . .
N11 La1 N5 67.51(11) . .
N11 La1 N6 100.82(13) . .
N11 La1 N7 148.47(13) . .
O1 La1 N1 77.88(12) . .
O1 La1 N2 114.13(12) . .
O1 La1 N3 146.35(11) . .
O1 La1 N4 151.90(12) . .
O1 La1 N5 113.78(12) . .
O1 La1 N6 80.01(12) . .
O1 La1 N7 76.39(13) . .
O1 La1 N11 72.12(13) . .

loop_
_geom_bond_atom_site_label_1
_geom_bond_atom_site_label_2
_geom_bond_distance
_geom_bond_site_symmetry_2
C1 C2 1.388(7) .
C1 N1 1.328(6) .
C2 C3 1.360(9) .
C3 C4 1.396(7) .
C4 C5 1.4211 .
C4 C6 1.4396 .
C5 C9 1.440(6) .
C5 N1 1.365(5) .
C6 C7 1.335(8) .
C7 C8 1.439(7) .
C8 C9 1.394(7) .
C8 C10 1.379(7) .
C9 N2 1.368(6) .
C10 C11 1.363(8) .
C11 C12 1.372(7) .
C12 N2 1.325(6) .
C13 C14 1.392(7) .
C13 N3 1.332(6) .
C14 C15 1.345(8) .
C15 C16 1.395(7) .
C16 C17 1.403(7) .
C16 C18 1.442(8) .
C17 C21 1.461(6) .
C17 N3 1.369(6) .
C18 C19 1.331(9) .
C19 C20 1.435(9) .
C20 C21 1.406(6) .
C20 C22 1.385(8) .
C21 N4 1.368(6) .
C22 C23 1.362(9) .
C23 C24 1.392(7) .
C24 N4 1.326(6) .
C25 C26 1.398(7) .
C25 N5 1.318(6) .
C26 C27 1.349(8) .
C27 C28 1.408(8) .
C28 C29 1.410(7) .
C28 C30 1.432(8) .
C29 C33 1.434(7) .
C29 N5 1.373(6) .
C30 C31 1.337(9) .
C31 C32 1.401(8) .
C32 C33 1.415(6) .
C32 C34 1.415(8) .
C33 N6 1.359(6) .
C34 C35 1.351(9) .
C35 C36 1.390(7) .
C36 N6 1.328(6) .
C37 N7 1.151(6) .
C37 Fe1 1.924(4) .
C38 N9 1.142(6) .
C38 Fe1 1.947(5) .
C39 N10 1.131(6) .
C39 Fe1 1.943(5) .
C40 N11 1.151(5) .
C40 Fe1 1.926(4) 1_455
C41 N12 1.139(6) .
C41 Fe1 1.953(5) .
C42 N8 1.139(6) .
C42 Fe1 1.944(5) .
N1 La1 2.753(4) .
N2 La1 2.747(4) .
N3 La1 2.696(4) .
N4 La1 2.714(4) .
N5 La1 2.757(4) .
N6 La1 2.745(4) .
N7 La1 2.643(4) .
N11 La1 2.607(4) .
O1 La1 2.513(3) .

loop_
_smtbx_masks_void_nr
_smtbx_masks_void_average_x
_smtbx_masks_void_average_y
_smtbx_masks_void_average_z
_smtbx_masks_void_volume
_smtbx_masks_void_count_electrons
_smtbx_masks_void_content
1 -0.083 0.393 -0.893 772.2 134.5 '7 H2O'
